data_7062595
loop_
_publ_author_name
'Notash, Behrouz'
'Barzegar Tilenoie, Ommolbanin'
'Naghavi, S. Shahab'

_publ_section_title
;
 Anion-induced structural diversity in cadmium coordination polymers of
 4-aminobenzonitrile: a structural and DFT study
;
_journal_issue 32
_journal_name_full 'New Journal of Chemistry'
_journal_page_first 15209
_journal_page_last 15218
_journal_paper_doi 10.1039/D3NJ01175E
_journal_volume 47
_journal_year 2023
_chemical_formula_moiety 'C7 H6 Cd I2 N2'
_chemical_formula_sum 'C7 H6 Cd I2 N2'
_chemical_formula_weight 484.35
_space_group_crystal_system monoclinic
_space_group_IT_number 15
_space_group_name_Hall '-C 2yc'
_space_group_name_H-M_alt 'C 1 2/c 1'
_atom_sites_solution_hydrogens mixed
_audit_creation_method SHELXL-2016/6
_audit_update_record
;
2022-11-24 deposited with the CCDC.	2023-07-17 downloaded from the CCDC.
;
_cell_angle_alpha 90
_cell_angle_beta 94.52(3)
_cell_angle_gamma 90
_cell_formula_units_Z 8
_cell_length_a 13.601(3)
_cell_length_b 12.138(2)
_cell_length_c 13.945(3)
_cell_measurement_reflns_used 2018
_cell_measurement_temperature 298(2)
_cell_measurement_theta_max 24.998
_cell_measurement_theta_min 2.252
_cell_volume 2295.0(8)
_computing_cell_refinement 'X-Area (Stoe & Cie GmbH, 2005)'
_computing_data_collection 'X-Area (Stoe & Cie GmbH, 2005)'
_computing_data_reduction 'X-Area (Stoe & Cie GmbH, 2005)'
_computing_molecular_graphics 'ORTEP-3 for Windows (Farrugia, 1997)'
_computing_publication_material 'WinGX (Farrugia, 1999)'
_computing_structure_refinement 'SHELXL-2016/6 (Sheldrick, 2016)'
_computing_structure_solution 'SHELXS-97 (Sheldrick, 2008)'
_diffrn_ambient_temperature 298(2)
_diffrn_detector_area_resol_mean '0.15 mm'
_diffrn_measured_fraction_theta_full 0.998
_diffrn_measured_fraction_theta_max 0.998
_diffrn_measurement_device_type 'STOE IPDS 2T'
_diffrn_measurement_method 'rotation method'
_diffrn_radiation_type MoK\a
_diffrn_radiation_wavelength 0.71073
_diffrn_reflns_av_R_equivalents 0.1057
_diffrn_reflns_av_unetI/netI 0.0938
_diffrn_reflns_Laue_measured_fraction_full 0.998
_diffrn_reflns_Laue_measured_fraction_max 0.998
_diffrn_reflns_limit_h_max 16
_diffrn_reflns_limit_h_min -16
_diffrn_reflns_limit_k_max 14
_diffrn_reflns_limit_k_min -14
_diffrn_reflns_limit_l_max 13
_diffrn_reflns_limit_l_min -16
_diffrn_reflns_number 6127
_diffrn_reflns_point_group_measured_fraction_full 0.998
_diffrn_reflns_point_group_measured_fraction_max 0.998
_diffrn_reflns_theta_full 24.998
_diffrn_reflns_theta_max 24.998
_diffrn_reflns_theta_min 2.252
_exptl_absorpt_coefficient_mu 7.238
_exptl_absorpt_correction_type numerical
_exptl_absorpt_process_details 'shape of crystal determined optically'
_exptl_crystal_colour colorless
_exptl_crystal_density_diffrn 2.804
_exptl_crystal_description plate
_exptl_crystal_F_000 1728
_exptl_crystal_size_max 0.350
_exptl_crystal_size_mid 0.350
_exptl_crystal_size_min 0.150
_exptl_transmission_factor_max 0.410
_exptl_transmission_factor_min 0.186
_refine_diff_density_max 1.755
_refine_diff_density_min -1.661
_refine_diff_density_rms 0.267
_refine_ls_extinction_method none
_refine_ls_goodness_of_fit_ref 0.911
_refine_ls_hydrogen_treatment mixed
_refine_ls_matrix_type full
_refine_ls_number_parameters 116
_refine_ls_number_reflns 2018
_refine_ls_number_restraints 2
_refine_ls_restrained_S_all 0.911
_refine_ls_R_factor_all 0.0822
_refine_ls_R_factor_gt 0.0526
_refine_ls_shift/su_max 0.010
_refine_ls_shift/su_mean 0.001
_refine_ls_structure_factor_coef Fsqd
_refine_ls_weighting_details 'w=1/[\s^2^(Fo^2^)+(0.0636P)^2^] where P=(Fo^2^+2Fc^2^)/3'
_refine_ls_weighting_scheme calc
_refine_ls_wR_factor_gt 0.1195
_refine_ls_wR_factor_ref 0.1275
_reflns_Friedel_coverage 0.000
_reflns_number_gt 1317
_reflns_number_total 2018
_reflns_threshold_expression 'I > 2\s(I)'
_cod_data_source_file d3nj01175e2.cif
_cod_data_source_block shelx
_cod_depositor_comments 'Adding full bibliography for 7062595--7062599.cif.'
_cod_original_sg_symbol_H-M 'C 2/c'
_cod_database_code 7062595
_shelx_shelxl_version_number 2016/6
_shelx_space_group_comment
;
The symmetry employed for this shelxl refinement is uniquely defined
by the following loop, which should always be used as a source of
symmetry information in preference to the above space-group names.
They are only intended as comments.
;
_shelx_estimated_absorpt_t_min 0.186
_shelx_estimated_absorpt_t_max 0.410

loop_
_space_group_symop_operation_xyz
'x, y, z'
'-x, y, -z+1/2'
'x+1/2, y+1/2, z'
'-x+1/2, y+1/2, -z+1/2'
'-x, -y, -z'
'x, -y, z-1/2'
'-x+1/2, -y+1/2, -z'
'x+1/2, -y+1/2, z-1/2'

loop_
_atom_site_label
_atom_site_type_symbol
_atom_site_fract_x
_atom_site_fract_y
_atom_site_fract_z
_atom_site_U_iso_or_equiv
_atom_site_adp_type
_atom_site_occupancy
_atom_site_site_symmetry_order
_atom_site_calc_flag
_atom_site_refinement_flags_posn
_atom_site_refinement_flags_adp
_atom_site_refinement_flags_occupancy
_atom_site_disorder_assembly
_atom_site_disorder_group
Cd1 Cd 0.500000 0.77692(11) 0.250000 0.0392(3) Uani 1 2 d S T P . .
Cd2 Cd 0.500000 1.09191(12) 0.250000 0.0481(4) Uani 1 2 d S T P . .
I1 I 0.41904(6) 0.93602(8) 0.37539(6) 0.0494(3) Uani 1 1 d . . . . .
I2 I 0.34455(6) 1.20801(9) 0.16658(8) 0.0625(3) Uani 1 1 d . . . . .
N1 N 0.6526(7) 0.7753(11) 0.3584(8) 0.049(3) Uani 1 1 d D . . . .
N2 N 0.5728(8) 0.3722(12) 0.6720(9) 0.057(3) Uani 1 1 d . . . . .
C1 C 0.6479(8) 0.6954(12) 0.4305(9) 0.043(3) Uani 1 1 d . . . . .
C2 C 0.6014(9) 0.7156(12) 0.5132(9) 0.046(3) Uani 1 1 d . . . . .
H2 H 0.579647 0.786440 0.525744 0.056 Uiso 1 1 calc R U . . .
C3 C 0.6796(9) 0.5901(13) 0.4154(9) 0.051(4) Uani 1 1 d . . . . .
H3 H 0.711202 0.574970 0.360159 0.061 Uiso 1 1 calc R U . . .
C4 C 0.5869(8) 0.6324(11) 0.5770(9) 0.041(3) Uani 1 1 d . . . . .
H4 H 0.556015 0.648067 0.632645 0.049 Uiso 1 1 calc R U . . .
C5 C 0.6662(9) 0.5058(12) 0.4795(9) 0.050(3) Uani 1 1 d . . . . .
H5 H 0.690238 0.435676 0.468218 0.060 Uiso 1 1 calc R U . . .
C6 C 0.6170(7) 0.5263(11) 0.5607(9) 0.040(3) Uani 1 1 d . . . . .
C7 C 0.5934(8) 0.4378(13) 0.6222(10) 0.046(3) Uani 1 1 d . . . . .
H1A H 0.702(6) 0.771(12) 0.323(7) 0.055 Uiso 1 1 d D U . . .
H1B H 0.628(10) 0.841(5) 0.362(10) 0.055 Uiso 1 1 d D U . . .

loop_
_atom_site_aniso_label
_atom_site_aniso_U_11
_atom_site_aniso_U_22
_atom_site_aniso_U_33
_atom_site_aniso_U_23
_atom_site_aniso_U_13
_atom_site_aniso_U_12
Cd1 0.0376(6) 0.0338(9) 0.0457(8) 0.000 0.0007(5) 0.000
Cd2 0.0410(7) 0.0373(10) 0.0653(9) 0.000 0.0001(6) 0.000
I1 0.0522(5) 0.0435(6) 0.0542(5) -0.0008(4) 0.0148(4) 0.0046(4)
I2 0.0408(5) 0.0694(8) 0.0761(7) 0.0144(5) -0.0025(4) 0.0071(5)
N1 0.028(5) 0.061(9) 0.059(7) 0.014(6) -0.001(5) 0.005(5)
N2 0.049(6) 0.058(9) 0.066(8) 0.002(7) 0.011(5) -0.007(6)
C1 0.027(5) 0.063(11) 0.040(7) 0.006(6) 0.002(5) 0.004(6)
C2 0.052(7) 0.031(8) 0.056(8) -0.009(6) 0.000(6) 0.000(6)
C3 0.042(7) 0.067(12) 0.046(8) 0.007(7) 0.014(5) 0.013(7)
C4 0.046(7) 0.042(9) 0.035(7) -0.005(6) 0.006(5) 0.005(6)
C5 0.051(7) 0.042(10) 0.057(9) 0.003(7) 0.003(6) 0.008(6)
C6 0.023(5) 0.048(9) 0.049(8) 0.006(6) 0.003(5) 0.001(5)
C7 0.030(6) 0.056(11) 0.052(8) -0.002(8) 0.006(5) 0.003(6)

loop_
_atom_type_symbol
_atom_type_description
_atom_type_scat_dispersion_real
_atom_type_scat_dispersion_imag
_atom_type_scat_source
C C 0.0033 0.0016 'International Tables Vol C Tables 4.2.6.8 and 6.1.1.4'
H H 0.0000 0.0000 'International Tables Vol C Tables 4.2.6.8 and 6.1.1.4'
N N 0.0061 0.0033 'International Tables Vol C Tables 4.2.6.8 and 6.1.1.4'
Cd Cd -0.8075 1.2024 'International Tables Vol C Tables 4.2.6.8 and 6.1.1.4'
I I -0.4742 1.8119 'International Tables Vol C Tables 4.2.6.8 and 6.1.1.4'

loop_
_geom_angle_atom_site_label_1
_geom_angle_atom_site_label_2
_geom_angle_atom_site_label_3
_geom_angle
_geom_angle_site_symmetry_1
_geom_angle_site_symmetry_3
_geom_angle_publ_flag
N2 Cd1 N2 80.3(6) 6_565 5_666 ?
N2 Cd1 N1 85.0(4) 6_565 . ?
N2 Cd1 N1 94.3(4) 5_666 . ?
N2 Cd1 N1 94.3(4) 6_565 2_655 ?
N2 Cd1 N1 85.0(4) 5_666 2_655 ?
N1 Cd1 N1 179.1(6) . 2_655 ?
N2 Cd1 I1 169.9(3) 6_565 . ?
N2 Cd1 I1 92.3(3) 5_666 . ?
N1 Cd1 I1 88.7(3) . . ?
N1 Cd1 I1 91.9(3) 2_655 . ?
N2 Cd1 I1 92.3(3) 6_565 2_655 ?
N2 Cd1 I1 169.9(3) 5_666 2_655 ?
N1 Cd1 I1 91.9(3) . 2_655 ?
N1 Cd1 I1 88.7(3) 2_655 2_655 ?
I1 Cd1 I1 95.84(6) . 2_655 ?
I2 Cd2 I2 117.70(7) . 2_655 ?
I2 Cd2 I1 106.29(3) . . ?
I2 Cd2 I1 113.89(3) 2_655 . ?
I2 Cd2 I1 113.89(3) . 2_655 ?
I2 Cd2 I1 106.29(3) 2_655 2_655 ?
I1 Cd2 I1 97.00(6) . 2_655 ?
Cd2 I1 Cd1 83.58(4) . . ?
C1 N1 Cd1 111.2(7) . . ?
C1 N1 H1A 116(9) . . ?
Cd1 N1 H1A 108(8) . . ?
C1 N1 H1B 124(9) . . ?
Cd1 N1 H1B 74(9) . . ?
H1A N1 H1B 114(10) . . ?
C7 N2 Cd1 166.7(11) . 5_666 ?
C3 C1 C2 117.7(13) . . ?
C3 C1 N1 120.2(12) . . ?
C2 C1 N1 121.7(13) . . ?
C4 C2 C1 120.7(13) . . ?
C4 C2 H2 119.6 . . ?
C1 C2 H2 119.6 . . ?
C1 C3 C5 122.2(12) . . ?
C1 C3 H3 118.9 . . ?
C5 C3 H3 118.9 . . ?
C2 C4 C6 121.5(12) . . ?
C2 C4 H4 119.3 . . ?
C6 C4 H4 119.3 . . ?
C3 C5 C6 119.6(13) . . ?
C3 C5 H5 120.2 . . ?
C6 C5 H5 120.2 . . ?
C4 C6 C5 118.3(12) . . ?
C4 C6 C7 121.4(11) . . ?
C5 C6 C7 120.2(13) . . ?
N2 C7 C6 177.0(16) . . ?

loop_
_geom_bond_atom_site_label_1
_geom_bond_atom_site_label_2
_geom_bond_distance
_geom_bond_site_symmetry_2
_geom_bond_publ_flag
Cd1 N2 2.368(14) 6_565 ?
Cd1 N2 2.368(14) 5_666 ?
Cd1 N1 2.470(9) . ?
Cd1 N1 2.470(9) 2_655 ?
Cd1 I1 2.8815(14) . ?
Cd1 I1 2.8815(14) 2_655 ?
Cd2 I2 2.7243(13) . ?
Cd2 I2 2.7243(13) 2_655 ?
Cd2 I1 2.8555(14) . ?
Cd2 I1 2.8555(14) 2_655 ?
N1 C1 1.402(17) . ?
N1 H1A 0.87(2) . ?
N1 H1B 0.87(2) . ?
N2 C7 1.107(17) . ?
C1 C3 1.370(19) . ?
C1 C2 1.381(18) . ?
C2 C4 1.370(19) . ?
C2 H2 0.9300 . ?
C3 C5 1.380(19) . ?
C3 H3 0.9300 . ?
C4 C6 1.376(18) . ?
C4 H4 0.9300 . ?
C5 C6 1.382(17) . ?
C5 H5 0.9300 . ?
C6 C7 1.43(2) . ?

loop_
_geom_torsion_atom_site_label_1
_geom_torsion_atom_site_label_2
_geom_torsion_atom_site_label_3
_geom_torsion_atom_site_label_4
_geom_torsion
_geom_torsion_site_symmetry_1
_geom_torsion_site_symmetry_2
_geom_torsion_site_symmetry_3
_geom_torsion_site_symmetry_4
_geom_torsion_publ_flag
Cd1 N1 C1 C3 89.4(11) . . . . ?
Cd1 N1 C1 C2 -82.9(13) . . . . ?
C3 C1 C2 C4 -0.6(17) . . . . ?
N1 C1 C2 C4 171.8(11) . . . . ?
C2 C1 C3 C5 0.1(18) . . . . ?
N1 C1 C3 C5 -172.5(11) . . . . ?
C1 C2 C4 C6 -0.7(18) . . . . ?
C1 C3 C5 C6 1.8(19) . . . . ?
C2 C4 C6 C5 2.6(17) . . . . ?
C2 C4 C6 C7 -173.8(11) . . . . ?
C3 C5 C6 C4 -3.1(17) . . . . ?
C3 C5 C6 C7 173.3(11) . . . . ?
